data_7128936
loop_
_publ_author_name
'He, Fengkai'
'Gourlaouen, Christophe'
'Pang, Huan'
'Braunstein, Pierre'

_publ_section_title
;
 Imidazolium salts and [Pt(cod)<sub>2</sub>]: from NHC hydrido complexes
 to the unprecedented olefinic tetrahedral cluster
 [Pt<sub>4</sub>(\m-H)(cod)<sub>4</sub>]BF<sub>4</sub>.
;
_journal_issue 78
_journal_name_full 'Chemical communications (Cambridge, England)'
_journal_page_first 10039
_journal_page_last 10042
_journal_paper_doi 10.1039/d1cc03673d
_journal_volume 57
_journal_year 2021
_chemical_formula_moiety 'C32 H51 Pt4, B F4'
_chemical_formula_sum 'C32 H51 B F4 Pt4'
_chemical_formula_weight 1302.90
_space_group_crystal_system monoclinic
_space_group_IT_number 15
_space_group_name_Hall '-C 2yc'
_space_group_name_H-M_alt 'C 1 2/c 1'
_atom_sites_solution_hydrogens geom
_audit_creation_method SHELXL-2018/3
_audit_update_record
;
2021-06-29 deposited with the CCDC.	2021-09-03 downloaded from the CCDC.
;
_cell_angle_alpha 90
_cell_angle_beta 132.571(3)
_cell_angle_gamma 90
_cell_formula_units_Z 4
_cell_length_a 21.3229(16)
_cell_length_b 12.7436(12)
_cell_length_c 15.3117(14)
_cell_measurement_reflns_used 2945
_cell_measurement_temperature 173(2)
_cell_measurement_theta_max 2568
_cell_measurement_theta_min 2.64
_cell_volume 3064.1(5)
_computing_cell_refinement 'Bruker SAINT'
_computing_data_collection 'Bruker APEX2'
_computing_data_reduction 'Bruker SAINT'
_computing_molecular_graphics 'Bruker SHELXTL'
_computing_publication_material 'Bruker SHELXTL'
_computing_structure_refinement 'SHELXL-2018/3 (Sheldrick, 2018)'
_computing_structure_solution 'SHELXT 2014/5 (Sheldrick, 2014)'
_diffrn_ambient_temperature 173(2)
_diffrn_measured_fraction_theta_full 0.991
_diffrn_measured_fraction_theta_max 0.965
_diffrn_measurement_device_type 'Bruker APEX-II CCD'
_diffrn_measurement_method '\f and \w scans'
_diffrn_radiation_type MoK\a
_diffrn_radiation_wavelength 0.71073
_diffrn_reflns_av_R_equivalents 0.0938
_diffrn_reflns_av_unetI/netI 0.0955
_diffrn_reflns_Laue_measured_fraction_full 0.991
_diffrn_reflns_Laue_measured_fraction_max 0.965
_diffrn_reflns_limit_h_max 28
_diffrn_reflns_limit_h_min -21
_diffrn_reflns_limit_k_max 17
_diffrn_reflns_limit_k_min -16
_diffrn_reflns_limit_l_max 21
_diffrn_reflns_limit_l_min -21
_diffrn_reflns_number 19035
_diffrn_reflns_point_group_measured_fraction_full 0.991
_diffrn_reflns_point_group_measured_fraction_max 0.965
_diffrn_reflns_theta_full 25.242
_diffrn_reflns_theta_max 30.226
_diffrn_reflns_theta_min 1.806
_exptl_absorpt_coefficient_mu 18.252
_exptl_absorpt_correction_T_max 0.7456
_exptl_absorpt_correction_T_min 0.5452
_exptl_absorpt_correction_type multi-scan
_exptl_absorpt_process_details sadabs
_exptl_crystal_colour black
_exptl_crystal_density_diffrn 2.824
_exptl_crystal_density_meas ?
_exptl_crystal_description plate
_exptl_crystal_F_000 2384
_exptl_crystal_size_max 0.100
_exptl_crystal_size_mid 0.090
_exptl_crystal_size_min 0.050
_refine_diff_density_max 5.517
_refine_diff_density_min -4.134
_refine_diff_density_rms 0.520
_refine_ls_extinction_method none
_refine_ls_goodness_of_fit_ref 1.030
_refine_ls_hydrogen_treatment constr
_refine_ls_matrix_type full
_refine_ls_number_parameters 171
_refine_ls_number_reflns 4407
_refine_ls_number_restraints 38
_refine_ls_restrained_S_all 1.030
_refine_ls_R_factor_all 0.0908
_refine_ls_R_factor_gt 0.0637
_refine_ls_shift/su_max 0.004
_refine_ls_shift/su_mean 0.057
_refine_ls_structure_factor_coef Fsqd
_refine_ls_weighting_details 'w=1/[\s^2^(Fo^2^)+(0.0491P)^2^+480.4675P] where P=(Fo^2^+2Fc^2^)/3'
_refine_ls_weighting_scheme calc
_refine_ls_wR_factor_gt 0.1554
_refine_ls_wR_factor_ref 0.1711
_reflns_Friedel_coverage 0.000
_reflns_number_gt 3319
_reflns_number_total 4407
_reflns_threshold_expression 'I > 2\s(I)'
_cod_data_source_file d1cc03673d2.cif
_cod_data_source_block e4806a_a
_cod_depositor_comments
;
The following automatic conversions were performed:

data item '_exptl_crystal_density_meas' value 'none' was changed to
'?' -- the value is perceived as not measured.

Automatic conversion script
Id: cif_fix_values 7556 2019-12-06 15:28:31Z antanas 

 Adding full bibliography for 7128934--7128937.cif.
;
_cod_original_sg_symbol_H-M 'C 2/c'
_cod_database_code 7128936
_shelx_shelxl_version_number 2018/3
_shelx_space_group_comment
;
The symmetry employed for this shelxl refinement is uniquely defined
by the following loop, which should always be used as a source of
symmetry information in preference to the above space-group names.
They are only intended as comments.
;
_shelx_estimated_absorpt_t_min 0.263
_shelx_estimated_absorpt_t_max 0.462

loop_
_space_group_symop_operation_xyz
'x, y, z'
'-x, y, -z+1/2'
'x+1/2, y+1/2, z'
'-x+1/2, y+1/2, -z+1/2'
'-x, -y, -z'
'x, -y, z-1/2'
'-x+1/2, -y+1/2, -z'
'x+1/2, -y+1/2, z-1/2'

loop_
_atom_site_label
_atom_site_type_symbol
_atom_site_fract_x
_atom_site_fract_y
_atom_site_fract_z
_atom_site_U_iso_or_equiv
_atom_site_adp_type
_atom_site_occupancy
_atom_site_site_symmetry_order
_atom_site_calc_flag
_atom_site_refinement_flags_posn
_atom_site_refinement_flags_adp
_atom_site_refinement_flags_occupancy
_atom_site_disorder_assembly
_atom_site_disorder_group
Pt1 Pt 0.51014(4) 0.31076(5) 0.17698(5) 0.01448(16) Uani 1 1 d . . . . .
Pt2 Pt 0.58809(4) 0.46697(5) 0.32488(5) 0.01476(16) Uani 1 1 d . . . . .
C1 C 0.4220(12) 0.1834(14) 0.0569(15) 0.023(4) Uani 1 1 d . . . . .
H1 H 0.396819 0.186579 0.089580 0.028 Uiso 1 1 calc R U . . .
C2 C 0.5050(13) 0.1478(16) 0.1295(17) 0.026(3) Uani 1 1 d . . . . .
H2 H 0.534551 0.134996 0.210414 0.032 Uiso 1 1 calc R U . . .
C3 C 0.5520(13) 0.1278(16) 0.0891(17) 0.026(3) Uani 1 1 d . U . . .
H3A H 0.510190 0.109219 0.003900 0.032 Uiso 1 1 calc R U . . .
H3B H 0.590432 0.066957 0.133318 0.032 Uiso 1 1 calc R U . . .
C4 C 0.6045(13) 0.2220(17) 0.1075(18) 0.029(4) Uani 1 1 d . U . . .
H4A H 0.661250 0.219940 0.189099 0.035 Uiso 1 1 calc R U . . .
H4B H 0.613074 0.216787 0.051628 0.035 Uiso 1 1 calc R U . . .
C5 C 0.5628(11) 0.3232(16) 0.0887(14) 0.026(4) Uani 1 1 d D . . . .
H5 H 0.601208 0.375870 0.144365 0.031 Uiso 1 1 calc R U . . .
C6 C 0.4827(12) 0.3549(15) 0.0100(15) 0.022(4) Uani 1 1 d . . . . .
H6 H 0.467186 0.422144 0.016900 0.026 Uiso 1 1 calc R U . . .
C7 C 0.4169(14) 0.2836(18) -0.0901(16) 0.032(5) Uani 1 1 d . . . . .
H7A H 0.445091 0.236052 -0.105714 0.038 Uiso 1 1 calc R U . . .
H7B H 0.375413 0.326644 -0.162180 0.038 Uiso 1 1 calc R U . . .
C8 C 0.3684(13) 0.2174(17) -0.0699(17) 0.030(4) Uani 1 1 d . . . . .
H8A H 0.319245 0.258220 -0.094331 0.036 Uiso 1 1 calc R U . . .
H8B H 0.345927 0.154287 -0.120923 0.036 Uiso 1 1 calc R U . . .
C9 C 0.7137(10) 0.4356(16) 0.3834(14) 0.026(3) Uani 1 1 d D U . . .
H9 H 0.681033 0.399266 0.310037 0.031 Uiso 1 1 calc R U . . .
C10 C 0.7115(11) 0.3877(17) 0.4635(15) 0.026(3) Uani 1 1 d . U . . .
H10 H 0.679983 0.325214 0.443930 0.031 Uiso 1 1 calc R U . . .
C11 C 0.7627(13) 0.4412(17) 0.5846(16) 0.029(4) Uani 1 1 d . . . . .
H11A H 0.786032 0.386539 0.645788 0.035 Uiso 1 1 calc R U . . .
H11B H 0.811493 0.478764 0.604007 0.035 Uiso 1 1 calc R U . . .
C12 C 0.7111(13) 0.5185(19) 0.5900(16) 0.033(5) Uani 1 1 d . . . . .
H12A H 0.750847 0.568187 0.655909 0.040 Uiso 1 1 calc R U . . .
H12B H 0.681431 0.479284 0.608845 0.040 Uiso 1 1 calc R U . . .
C13 C 0.6462(13) 0.5804(15) 0.4784(17) 0.026(4) Uani 1 1 d . . . . .
H13 H 0.592141 0.590809 0.453991 0.031 Uiso 1 1 calc R U . . .
C14 C 0.6586(12) 0.6233(14) 0.4088(15) 0.024(4) Uani 1 1 d . . . . .
H14 H 0.611207 0.655561 0.336512 0.029 Uiso 1 1 calc R U . . .
C15 C 0.7420(12) 0.6225(16) 0.4392(16) 0.027(4) Uani 1 1 d . . . . .
H15A H 0.788968 0.622695 0.526561 0.032 Uiso 1 1 calc R U . . .
H15B H 0.746527 0.687806 0.408695 0.032 Uiso 1 1 calc R U . . .
C16 C 0.7536(11) 0.5260(17) 0.3876(16) 0.026(4) Uani 1 1 d . . . . .
H16A H 0.729157 0.542928 0.306624 0.031 Uiso 1 1 calc R U . . .
H16B H 0.815135 0.511898 0.437600 0.031 Uiso 1 1 calc R U . . .
F3 F 0.940(2) 0.551(3) 0.666(3) 0.072(5) Uani 0.5 1 d . U P . .
F1 F 0.954(2) 0.620(3) 0.642(3) 0.072(5) Uani 0.5 1 d . U P . .
F2 F 0.991(2) 0.717(2) 0.706(3) 0.072(5) Uani 0.5 1 d . U P . .
B1 B 1.000000 0.611(4) 0.750000 0.072(5) Uani 1 2 d DS TU P . .
F4 F 0.9358(16) 0.594(3) 0.750(3) 0.072(5) Uani 0.5 1 d D U P . .

loop_
_atom_site_aniso_label
_atom_site_aniso_U_11
_atom_site_aniso_U_22
_atom_site_aniso_U_33
_atom_site_aniso_U_23
_atom_site_aniso_U_13
_atom_site_aniso_U_12
Pt1 0.0175(3) 0.0097(3) 0.0167(3) -0.0012(2) 0.0118(2) -0.0015(2)
Pt2 0.0140(3) 0.0103(3) 0.0167(3) -0.0015(2) 0.0091(2) -0.0007(2)
C1 0.031(10) 0.013(9) 0.024(8) -0.011(7) 0.017(7) -0.014(7)
C2 0.033(7) 0.019(7) 0.034(6) -0.011(5) 0.026(6) -0.007(6)
C3 0.033(7) 0.019(7) 0.034(6) -0.011(5) 0.026(6) -0.007(6)
C4 0.031(10) 0.030(11) 0.033(9) 0.013(8) 0.025(8) 0.009(8)
C5 0.029(10) 0.028(11) 0.034(9) -0.001(8) 0.027(8) 0.002(8)
C6 0.037(10) 0.017(9) 0.025(8) -0.005(7) 0.026(8) -0.007(8)
C7 0.039(11) 0.033(12) 0.021(8) -0.011(8) 0.020(8) -0.009(9)
C8 0.026(10) 0.031(12) 0.028(9) -0.001(8) 0.016(8) 0.008(9)
C9 0.014(6) 0.033(8) 0.026(6) 0.002(5) 0.012(5) 0.008(5)
C10 0.014(6) 0.033(8) 0.026(6) 0.002(5) 0.012(5) 0.008(5)
C11 0.028(10) 0.028(11) 0.022(8) 0.011(7) 0.013(8) 0.006(8)
C12 0.036(11) 0.041(13) 0.023(8) -0.018(8) 0.019(8) -0.011(10)
C13 0.027(10) 0.010(9) 0.036(9) -0.005(7) 0.019(8) -0.007(7)
C14 0.029(9) 0.006(8) 0.026(8) -0.001(6) 0.014(7) 0.003(7)
C15 0.029(10) 0.015(9) 0.029(9) 0.004(7) 0.017(8) 0.002(8)
C16 0.010(8) 0.042(13) 0.030(8) 0.000(8) 0.016(7) -0.002(8)
F3 0.054(8) 0.034(8) 0.077(9) 0.027(7) 0.024(8) 0.009(7)
F1 0.054(8) 0.034(8) 0.077(9) 0.027(7) 0.024(8) 0.009(7)
F2 0.054(8) 0.034(8) 0.077(9) 0.027(7) 0.024(8) 0.009(7)
B1 0.054(8) 0.034(8) 0.077(9) 0.027(7) 0.024(8) 0.009(7)
F4 0.054(8) 0.034(8) 0.077(9) 0.027(7) 0.024(8) 0.009(7)

loop_
_atom_type_symbol
_atom_type_description
_atom_type_scat_dispersion_real
_atom_type_scat_dispersion_imag
_atom_type_scat_source
C C 0.0033 0.0016 'International Tables Vol C Tables 4.2.6.8 and 6.1.1.4'
H H 0.0000 0.0000 'International Tables Vol C Tables 4.2.6.8 and 6.1.1.4'
Pt Pt -1.7033 8.3905 'International Tables Vol C Tables 4.2.6.8 and 6.1.1.4'
B B 0.0013 0.0007 'International Tables Vol C Tables 4.2.6.8 and 6.1.1.4'
F F 0.0171 0.0103 'International Tables Vol C Tables 4.2.6.8 and 6.1.1.4'

loop_
_geom_angle_atom_site_label_1
_geom_angle_atom_site_label_2
_geom_angle_atom_site_label_3
_geom_angle
_geom_angle_site_symmetry_1
_geom_angle_site_symmetry_3
_geom_angle_publ_flag
C2 Pt1 C1 36.7(7) . . ?
C2 Pt1 C5 78.6(7) . . ?
C1 Pt1 C5 92.4(7) . . ?
C2 Pt1 C6 86.8(7) . . ?
C1 Pt1 C6 79.6(6) . . ?
C5 Pt1 C6 33.8(7) . . ?
C2 Pt1 Pt1 107.0(5) . 2_655 ?
C1 Pt1 Pt1 100.2(5) . 2_655 ?
C5 Pt1 Pt1 165.2(4) . 2_655 ?
C6 Pt1 Pt1 156.8(5) . 2_655 ?
C2 Pt1 Pt2 151.5(5) . . ?
C1 Pt1 Pt2 166.1(5) . . ?
C5 Pt1 Pt2 100.5(5) . . ?
C6 Pt1 Pt2 108.4(5) . . ?
Pt1 Pt1 Pt2 67.90(2) 2_655 . ?
C2 Pt1 Pt2 141.7(5) . 2_655 ?
C1 Pt1 Pt2 107.2(5) . 2_655 ?
C5 Pt1 Pt2 126.5(5) . 2_655 ?
C6 Pt1 Pt2 100.7(5) . 2_655 ?
Pt1 Pt1 Pt2 56.90(2) 2_655 2_655 ?
Pt2 Pt1 Pt2 60.72(3) . 2_655 ?
C9 Pt2 C10 36.9(7) . . ?
C9 Pt2 C13 91.9(7) . . ?
C10 Pt2 C13 80.6(7) . . ?
C9 Pt2 C14 77.0(7) . . ?
C10 Pt2 C14 87.5(7) . . ?
C13 Pt2 C14 34.9(7) . . ?
C9 Pt2 Pt1 95.7(5) . . ?
C10 Pt2 Pt1 97.5(5) . . ?
C13 Pt2 Pt1 164.5(5) . . ?
C14 Pt2 Pt1 160.6(5) . . ?
C9 Pt2 Pt2 157.7(4) . 2_655 ?
C10 Pt2 Pt2 149.2(6) . 2_655 ?
C13 Pt2 Pt2 109.8(5) . 2_655 ?
C14 Pt2 Pt2 118.0(5) . 2_655 ?
Pt1 Pt2 Pt2 64.55(2) . 2_655 ?
C9 Pt2 Pt1 123.6(5) . 2_655 ?
C10 Pt2 Pt1 94.5(6) . 2_655 ?
C13 Pt2 Pt1 109.5(5) . 2_655 ?
C14 Pt2 Pt1 143.4(5) . 2_655 ?
Pt1 Pt2 Pt1 55.20(3) . 2_655 ?
Pt2 Pt2 Pt1 54.73(2) 2_655 2_655 ?
C2 C1 C8 125.0(18) . . ?
C2 C1 Pt1 70.5(10) . . ?
C8 C1 Pt1 109.8(13) . . ?
C2 C1 H1 117.5 . . ?
C8 C1 H1 117.5 . . ?
Pt1 C1 H1 89.7 . . ?
C1 C2 C3 124.6(17) . . ?
C1 C2 Pt1 72.8(11) . . ?
C3 C2 Pt1 113.5(13) . . ?
C1 C2 H2 117.7 . . ?
C3 C2 H2 117.7 . . ?
Pt1 C2 H2 83.7 . . ?
C2 C3 C4 113.4(16) . . ?
C2 C3 H3A 108.9 . . ?
C4 C3 H3A 108.8 . . ?
C2 C3 H3B 108.9 . . ?
C4 C3 H3B 108.9 . . ?
H3A C3 H3B 107.7 . . ?
C5 C4 C3 112.2(16) . . ?
C5 C4 H4A 109.2 . . ?
C3 C4 H4A 109.1 . . ?
C5 C4 H4B 109.1 . . ?
C3 C4 H4B 109.2 . . ?
H4A C4 H4B 107.9 . . ?
C6 C5 C4 132.8(18) . . ?
C6 C5 Pt1 73.2(10) . . ?
C4 C5 Pt1 107.3(13) . . ?
C6 C5 H5 113.6 . . ?
C4 C5 H5 113.6 . . ?
Pt1 C5 H5 89.3 . . ?
C5 C6 C7 119.2(18) . . ?
C5 C6 Pt1 73.0(10) . . ?
C7 C6 Pt1 110.6(12) . . ?
C5 C6 H6 120.4 . . ?
C7 C6 H6 120.4 . . ?
Pt1 C6 H6 86.8 . . ?
C6 C7 C8 115.1(15) . . ?
C6 C7 H7A 108.4 . . ?
C8 C7 H7A 108.5 . . ?
C6 C7 H7B 108.5 . . ?
C8 C7 H7B 108.5 . . ?
H7A C7 H7B 107.5 . . ?
C1 C8 C7 113.4(16) . . ?
C1 C8 H8A 108.9 . . ?
C7 C8 H8A 108.9 . . ?
C1 C8 H8B 108.9 . . ?
C7 C8 H8B 108.9 . . ?
H8A C8 H8B 107.7 . . ?
C10 C9 C16 134.0(17) . . ?
C10 C9 Pt2 71.6(10) . . ?
C16 C9 Pt2 113.6(13) . . ?
C10 C9 H9 112.9 . . ?
C16 C9 H9 113.0 . . ?
Pt2 C9 H9 83.6 . . ?
C9 C10 C11 116.5(18) . . ?
C9 C10 Pt2 71.5(10) . . ?
C11 C10 Pt2 111.6(13) . . ?
C9 C10 H10 121.7 . . ?
C11 C10 H10 121.8 . . ?
Pt2 C10 H10 87.2 . . ?
C12 C11 C10 113.8(15) . . ?
C12 C11 H11A 108.9 . . ?
C10 C11 H11A 108.7 . . ?
C12 C11 H11B 108.7 . . ?
C10 C11 H11B 108.9 . . ?
H11A C11 H11B 107.7 . . ?
C11 C12 C13 115.0(15) . . ?
C11 C12 H12A 108.6 . . ?
C13 C12 H12A 108.6 . . ?
C11 C12 H12B 108.5 . . ?
C13 C12 H12B 108.5 . . ?
H12A C12 H12B 107.5 . . ?
C14 C13 C12 125.4(19) . . ?
C14 C13 Pt2 73.0(11) . . ?
C12 C13 Pt2 106.2(12) . . ?
C14 C13 H13 117.3 . . ?
C12 C13 H13 117.4 . . ?
Pt2 C13 H13 90.8 . . ?
C13 C14 C15 124.5(17) . . ?
C13 C14 Pt2 72.1(11) . . ?
C15 C14 Pt2 111.0(12) . . ?
C13 C14 H14 117.8 . . ?
C15 C14 H14 117.8 . . ?
Pt2 C14 H14 86.9 . . ?
C14 C15 C16 113.9(16) . . ?
C14 C15 H15A 108.8 . . ?
C16 C15 H15A 108.8 . . ?
C14 C15 H15B 108.8 . . ?
C16 C15 H15B 108.7 . . ?
H15A C15 H15B 107.7 . . ?
C9 C16 C15 111.6(15) . . ?
C9 C16 H16A 109.3 . . ?
C15 C16 H16A 109.4 . . ?
C9 C16 H16B 109.3 . . ?
C15 C16 H16B 109.3 . . ?
H16A C16 H16B 108.0 . . ?
F1 F3 B1 62(3) . . ?
F1 F3 F4 102(4) . . ?
B1 F3 F4 61(2) . . ?
F3 F1 B1 68(4) . . ?
F3 F1 F2 129(5) . . ?
B1 F1 F2 66(3) . . ?
F3 F1 F4 92(3) . 2_756 ?
B1 F1 F4 52.0(15) . 2_756 ?
F2 F1 F4 76(2) . 2_756 ?
F2 F2 F1 114(3) 2_756 . ?
F2 F2 B1 67.2(16) 2_756 . ?
F1 F2 B1 50.3(18) . . ?
F1 B1 F1 170(6) 2_756 . ?
F1 B1 F3 50(2) 2_756 2_756 ?
F1 B1 F3 138(4) . 2_756 ?
F1 B1 F3 138(4) 2_756 . ?
F1 B1 F3 50(2) . . ?
F3 B1 F3 107(5) 2_756 . ?
F1 B1 F4 84(2) 2_756 . ?
F1 B1 F4 98(2) . . ?
F3 B1 F4 102(3) 2_756 . ?
F3 B1 F4 66(3) . . ?
F1 B1 F4 98(2) 2_756 2_756 ?
F1 B1 F4 84(2) . 2_756 ?
F3 B1 F4 66(3) 2_756 2_756 ?
F3 B1 F4 102(3) . 2_756 ?
F4 B1 F4 161(5) . 2_756 ?
F1 B1 F2 106(4) 2_756 . ?
F1 B1 F2 64(3) . . ?
F3 B1 F2 138(3) 2_756 . ?
F3 B1 F2 111(2) . . ?
F4 B1 F2 109(3) . . ?
F4 B1 F2 88(3) 2_756 . ?
F1 B1 F2 64(3) 2_756 2_756 ?
F1 B1 F2 106(4) . 2_756 ?
F3 B1 F2 111(2) 2_756 2_756 ?
F3 B1 F2 138(3) . 2_756 ?
F4 B1 F2 88(3) . 2_756 ?
F4 B1 F2 109(3) 2_756 2_756 ?
F2 B1 F2 46(3) . 2_756 ?
B1 F4 F3 53(2) . . ?
B1 F4 F1 44.0(16) . 2_756 ?
F3 F4 F1 93(2) . 2_756 ?

loop_
_geom_bond_atom_site_label_1
_geom_bond_atom_site_label_2
_geom_bond_distance
_geom_bond_site_symmetry_2
_geom_bond_publ_flag
Pt1 C2 2.178(19) . ?
Pt1 C1 2.208(16) . ?
Pt1 C5 2.272(17) . ?
Pt1 C6 2.275(16) . ?
Pt1 Pt1 2.5485(12) 2_655 ?
Pt1 Pt2 2.6002(9) . ?
Pt1 Pt2 2.8757(9) 2_655 ?
Pt2 C9 2.211(17) . ?
Pt2 C10 2.212(17) . ?
Pt2 C13 2.283(18) . ?
Pt2 C14 2.294(18) . ?
Pt2 Pt2 2.7777(13) 2_655 ?
C1 C2 1.38(3) . ?
C1 C8 1.50(3) . ?
C1 H1 0.9500 . ?
C2 C3 1.51(3) . ?
C2 H2 0.9500 . ?
C3 C4 1.53(3) . ?
C3 H3A 0.9900 . ?
C3 H3B 0.9900 . ?
C4 C5 1.48(3) . ?
C4 H4A 0.9900 . ?
C4 H4B 0.9900 . ?
C5 C6 1.32(3) . ?
C5 H5 0.9500 . ?
C6 C7 1.49(2) . ?
C6 H6 0.9500 . ?
C7 C8 1.52(3) . ?
C7 H7A 0.9900 . ?
C7 H7B 0.9900 . ?
C8 H8A 0.9900 . ?
C8 H8B 0.9900 . ?
C9 C10 1.40(3) . ?
C9 C16 1.41(3) . ?
C9 H9 0.9500 . ?
C10 C11 1.54(3) . ?
C10 H10 0.9500 . ?
C11 C12 1.52(3) . ?
C11 H11A 0.9900 . ?
C11 H11B 0.9900 . ?
C12 C13 1.50(3) . ?
C12 H12A 0.9900 . ?
C12 H12B 0.9900 . ?
C13 C14 1.37(3) . ?
C13 H13 0.9500 . ?
C14 C15 1.50(3) . ?
C14 H14 0.9500 . ?
C15 C16 1.57(3) . ?
C15 H15A 0.9900 . ?
C15 H15B 0.9900 . ?
C16 H16A 0.9900 . ?
C16 H16B 0.9900 . ?
F3 F1 1.06(4) . ?
F3 B1 1.28(5) . ?
F3 F4 1.46(5) . ?
F1 B1 1.23(4) . ?
F1 F2 1.44(5) . ?
F1 F4 1.76(4) 2_756 ?
F2 F2 1.13(7) 2_756 ?
F2 B1 1.46(5) . ?
B1 F4 1.391(18) . ?
B1 F4 1.391(18) 2_756 ?
